data_8105884
loop_
_publ_author_name
'Tai, Xi-Shi'
'Wang, Li-Hua'

_publ_section_title
;
 The crystal structure of
 poly[(\m5-2-((5-bromo-3-formyl-2-hydroxybenzylidene)amino)benzenesulfonato-\k6
 O:O:O,O&#x2032;:O&#x2032;:O&#x2032;&#x2032;)sodium(I)], C13H9O4NSBrNa
;
_journal_issue 5
_journal_name_full 'Zeitschrift f\"ur Kristallographie - New Crystal Structures'
_journal_page_first 893
_journal_page_last 894
_journal_paper_doi 10.1515/ncrs-2019-0114
_journal_volume 234
_journal_year 2019
_chemical_formula_moiety 'C13 H9 Br N Na O4 S'
_chemical_formula_sum 'C13 H9 Br N Na O4 S'
_chemical_formula_weight 378.17
_space_group_crystal_system monoclinic
_space_group_IT_number 14
_space_group_name_Hall '-P 2ybc'
_space_group_name_H-M_alt 'P 1 21/c 1'
_atom_sites_solution_hydrogens geom
_atom_sites_solution_primary dual
_cell_angle_alpha 90
_cell_angle_beta 91.760(5)
_cell_angle_gamma 90
_cell_formula_units_Z 4
_cell_length_a 26.1300(15)
_cell_length_b 6.1547(4)
_cell_length_c 8.3908(5)
_cell_measurement_reflns_used 2092
_cell_measurement_temperature 100.00(10)
_cell_measurement_theta_max 29.0620
_cell_measurement_theta_min 3.1100
_cell_volume 1348.79(14)
_computing_cell_refinement 'CrysAlisPro 1.171.38.43f (Rigaku OD, 2015)'
_computing_data_collection 'CrysAlisPro 1.171.38.43f (Rigaku OD, 2015)'
_computing_data_reduction 'CrysAlisPro 1.171.38.43f (Rigaku OD, 2015)'
_computing_molecular_graphics 'Olex2 (Dolomanov et al., 2009)'
_computing_publication_material 'Olex2 (Dolomanov et al., 2009)'
_computing_structure_refinement 'ShelXL (Sheldrick, 2015)'
_computing_structure_solution 'ShelXT (Sheldrick, 2015)'
_diffrn_ambient_environment N~2~
_diffrn_ambient_temperature 100.00(10)
_diffrn_detector 'CCD plate'
_diffrn_detector_area_resol_mean 5.2684
_diffrn_detector_type AtlasS2
_diffrn_measured_fraction_theta_full 0.999
_diffrn_measured_fraction_theta_max 0.840
_diffrn_measurement_details
;
List of Runs (angles in degrees, time in seconds):

  # Type    Start    End  Width  t~exp~   \w     \q     \k     \f   Frames
--------------------------------------------------------------------------
  1  \w     -7.00  84.00   1.00    3.00    --   11.74  57.00   0.00   91
  2  \w    -55.00  35.00   1.00    3.00    --   11.74 -57.00-150.00   90
;
_diffrn_measurement_device 'four-circle diffractometer'
_diffrn_measurement_device_type 'SuperNova, Dual, Cu at zero, AtlasS2'
_diffrn_measurement_method '\w scans'
_diffrn_orient_matrix_type 'CrysAlisPro convention (1999,Acta A55,543-557)'
_diffrn_orient_matrix_UB_11 0.0201017000
_diffrn_orient_matrix_UB_12 0.0715832000
_diffrn_orient_matrix_UB_13 -0.0200156000
_diffrn_orient_matrix_UB_21 0.0172712000
_diffrn_orient_matrix_UB_22 -0.0888040000
_diffrn_orient_matrix_UB_23 -0.0008406000
_diffrn_orient_matrix_UB_31 -0.0059258000
_diffrn_orient_matrix_UB_32 -0.0164542000
_diffrn_orient_matrix_UB_33 -0.0821707000
_diffrn_radiation_monochromator mirror
_diffrn_radiation_probe x-ray
_diffrn_radiation_type MoK\a
_diffrn_radiation_wavelength 0.71073
_diffrn_reflns_av_R_equivalents 0.0326
_diffrn_reflns_av_unetI/netI 0.0578
_diffrn_reflns_Laue_measured_fraction_full 0.999
_diffrn_reflns_Laue_measured_fraction_max 0.840
_diffrn_reflns_limit_h_max 21
_diffrn_reflns_limit_h_min -33
_diffrn_reflns_limit_k_max 6
_diffrn_reflns_limit_k_min -8
_diffrn_reflns_limit_l_max 11
_diffrn_reflns_limit_l_min -9
_diffrn_reflns_number 6341
_diffrn_reflns_point_group_measured_fraction_full 0.999
_diffrn_reflns_point_group_measured_fraction_max 0.840
_diffrn_reflns_theta_full 25.242
_diffrn_reflns_theta_max 29.600
_diffrn_reflns_theta_min 2.339
_diffrn_source 'micro-focus sealed X-ray tube'
_diffrn_source_type 'SuperNova (Mo) X-ray Source'
_exptl_absorpt_coefficient_mu 3.248
_exptl_absorpt_correction_T_max 1.00000
_exptl_absorpt_correction_T_min 0.67844
_exptl_absorpt_correction_type multi-scan
_exptl_absorpt_process_details
;
CrysAlisPro 1.171.38.43f (Rigaku Oxford Diffraction, 2015)
Empirical absorption correction using spherical harmonics,
 implemented in SCALE3 ABSPACK scaling algorithm.
;
_exptl_crystal_colour colourless
_exptl_crystal_colour_primary colourless
_exptl_crystal_density_diffrn 1.862
_exptl_crystal_description block
_exptl_crystal_F_000 752
_exptl_crystal_size_max 0.13
_exptl_crystal_size_mid 0.12
_exptl_crystal_size_min 0.11
_refine_diff_density_max 0.525
_refine_diff_density_min -0.556
_refine_diff_density_rms 0.106
_refine_ls_extinction_coef .
_refine_ls_extinction_method none
_refine_ls_goodness_of_fit_ref 1.041
_refine_ls_hydrogen_treatment constr
_refine_ls_matrix_type full
_refine_ls_number_parameters 191
_refine_ls_number_reflns 3192
_refine_ls_number_restraints 0
_refine_ls_restrained_S_all 1.041
_refine_ls_R_factor_all 0.0560
_refine_ls_R_factor_gt 0.0402
_refine_ls_shift/su_max 0.002
_refine_ls_shift/su_mean 0.000
_refine_ls_structure_factor_coef Fsqd
_refine_ls_weighting_details 'w=1/[\s^2^(Fo^2^)+(0.0318P)^2^+0.4632P] where P=(Fo^2^+2Fc^2^)/3'
_refine_ls_weighting_scheme calc
_refine_ls_wR_factor_gt 0.0786
_refine_ls_wR_factor_ref 0.0866
_reflns_Friedel_coverage 0.000
_reflns_Friedel_fraction_full .
_reflns_Friedel_fraction_max .
_reflns_number_gt 2560
_reflns_number_total 3192
_reflns_threshold_expression 'I > 2\s(I)'
_cod_data_source_file suppl_ncrs-2019-0114_suppl.cif
_cod_data_source_block 01_0214
_cod_database_code 8105884
_shelx_space_group_comment
;
The symmetry employed for this shelxl refinement is uniquely defined
by the following loop, which should always be used as a source of
symmetry information in preference to the above space-group names.
They are only intended as comments.
;
_shelx_estimated_absorpt_t_max 0.716
_shelx_estimated_absorpt_t_min 0.677
_reflns_odcompleteness_completeness 99.93
_reflns_odcompleteness_iscentric 1
_reflns_odcompleteness_theta 26.32
_olex2_refinement_description
;
1. Fixed Uiso
 At 1.2 times of:
  All C(H) groups
 At 1.5 times of:
  All O(H) groups
2.a Aromatic/amide H refined with riding coordinates:
 C6(H6), C9(H9), C11(H11), C12(H12), C4(H4), C7(H7), C3(H3), C13(H13)
2.b Idealised tetrahedral OH refined as rotating group:
 O1(H1)
;
_olex2_submission_special_instructions 'No special instructions were received'
_oxdiff_exptl_absorpt_empirical_details
;
Empirical correction (ABSPACK) includes:
- Absorption correction using spherical harmonics
- Frame scaling
;
_oxdiff_exptl_absorpt_empirical_full_max 1.405
_oxdiff_exptl_absorpt_empirical_full_min 0.702

loop_
_space_group_symop_operation_xyz
'x, y, z'
'-x, y+1/2, -z+1/2'
'-x, -y, -z'
'x, -y-1/2, z-1/2'

loop_
_atom_site_label
_atom_site_type_symbol
_atom_site_fract_x
_atom_site_fract_y
_atom_site_fract_z
_atom_site_U_iso_or_equiv
_atom_site_adp_type
_atom_site_occupancy
_atom_site_site_symmetry_order
_atom_site_calc_flag
_atom_site_refinement_flags_posn
_atom_site_refinement_flags_adp
_atom_site_refinement_flags_occupancy
_atom_site_disorder_assembly
_atom_site_disorder_group
Br1 Br 0.95834(2) 0.75948(5) 1.18744(4) 0.02245(11) Uani 1 1 d . . . . .
S1 S 0.56498(3) 0.63391(11) 0.55205(8) 0.00742(16) Uani 1 1 d . . . . .
Na1 Na 0.51919(4) 0.36014(17) 0.19535(12) 0.0102(2) Uani 1 1 d . . . . .
O2 O 0.56013(7) 0.4782(3) 0.6817(2) 0.0110(4) Uani 1 1 d . . . . .
O4 O 0.52533(8) 0.8021(3) 0.5577(2) 0.0104(4) Uani 1 1 d . . . . .
O3 O 0.56692(8) 0.5338(3) 0.3962(2) 0.0132(4) Uani 1 1 d . . . . .
O1 O 0.80837(9) 0.2943(3) 0.7500(3) 0.0242(5) Uani 1 1 d . . . . .
H1 H 0.784166 0.373528 0.725445 0.036 Uiso 1 1 calc GR . . . .
N1 N 0.75357(9) 0.6446(4) 0.7420(3) 0.0125(5) Uani 1 1 d . . . . .
C5 C 0.90891(11) 0.6100(5) 1.0589(3) 0.0153(6) Uani 1 1 d . . . . .
C6 C 0.86583(12) 0.7173(5) 1.0055(3) 0.0136(6) Uani 1 1 d . . . . .
H6 H 0.859710 0.858379 1.039770 0.016 Uiso 1 1 calc R . . . .
C9 C 0.66484(11) 0.6611(4) 0.6549(3) 0.0089(6) Uani 1 1 d . . . . .
H9 H 0.660807 0.518975 0.689894 0.011 Uiso 1 1 calc R . . . .
C11 C 0.62950(11) 0.9825(4) 0.5282(3) 0.0114(6) Uani 1 1 d . . . . .
H11 H 0.601943 1.054603 0.479496 0.014 Uiso 1 1 calc R . . . .
C12 C 0.67647(12) 1.0841(5) 0.5471(3) 0.0118(6) Uani 1 1 d . . . . .
H12 H 0.680476 1.225636 0.510771 0.014 Uiso 1 1 calc R . . . .
C1 C 0.83083(11) 0.6158(5) 0.8994(3) 0.0120(6) Uani 1 1 d . . . . .
C4 C 0.91852(12) 0.3971(5) 1.0112(3) 0.0160(7) Uani 1 1 d . . . . .
H4 H 0.947672 0.324846 1.049232 0.019 Uiso 1 1 calc R . . . .
C10 C 0.62404(11) 0.7704(4) 0.5833(3) 0.0082(6) Uani 1 1 d . . . . .
C7 C 0.78669(11) 0.7342(5) 0.8368(3) 0.0122(6) Uani 1 1 d . . . . .
H7 H 0.782297 0.878535 0.866077 0.015 Uiso 1 1 calc R . . . .
C3 C 0.88468(12) 0.2950(5) 0.9076(4) 0.0169(7) Uani 1 1 d . . . . .
H3 H 0.891176 0.153582 0.874773 0.020 Uiso 1 1 calc R . . . .
C8 C 0.71204(11) 0.7647(4) 0.6744(3) 0.0114(6) Uani 1 1 d . . . . .
C13 C 0.71769(11) 0.9770(5) 0.6196(3) 0.0132(6) Uani 1 1 d . . . . .
H13 H 0.749130 1.046900 0.631732 0.016 Uiso 1 1 calc R . . . .
C2 C 0.84086(12) 0.4010(5) 0.8516(4) 0.0152(6) Uani 1 1 d . . . . .

loop_
_atom_site_aniso_label
_atom_site_aniso_U_11
_atom_site_aniso_U_22
_atom_site_aniso_U_33
_atom_site_aniso_U_23
_atom_site_aniso_U_13
_atom_site_aniso_U_12
Br1 0.01198(17) 0.0373(2) 0.01776(18) -0.00967(14) -0.00510(12) 0.00328(14)
S1 0.0076(4) 0.0061(3) 0.0085(3) 0.0008(3) -0.0005(3) -0.0007(3)
Na1 0.0134(6) 0.0069(5) 0.0102(5) -0.0005(5) -0.0011(5) 0.0002(4)
O2 0.0124(11) 0.0086(9) 0.0119(10) 0.0047(8) -0.0012(8) -0.0007(8)
O4 0.0092(10) 0.0070(9) 0.0149(10) 0.0010(8) -0.0020(8) 0.0013(8)
O3 0.0128(11) 0.0170(10) 0.0097(9) -0.0049(9) 0.0008(8) -0.0049(9)
O1 0.0164(13) 0.0144(11) 0.0412(15) -0.0082(11) -0.0085(11) -0.0004(9)
N1 0.0069(13) 0.0152(13) 0.0154(12) 0.0024(11) 0.0002(10) -0.0012(10)
C5 0.0103(15) 0.0259(17) 0.0098(14) 0.0017(14) -0.0006(12) -0.0012(13)
C6 0.0126(15) 0.0165(15) 0.0118(14) 0.0003(13) 0.0025(12) -0.0002(12)
C9 0.0091(15) 0.0080(13) 0.0098(13) 0.0001(12) 0.0021(11) -0.0010(11)
C11 0.0124(15) 0.0100(14) 0.0118(14) -0.0001(12) 0.0007(11) 0.0011(12)
C12 0.0178(16) 0.0060(13) 0.0117(14) -0.0028(12) 0.0027(12) -0.0032(11)
C1 0.0087(15) 0.0165(15) 0.0109(14) 0.0012(13) 0.0006(11) -0.0015(12)
C4 0.0147(16) 0.0196(16) 0.0138(15) 0.0058(14) 0.0028(12) 0.0043(13)
C10 0.0103(14) 0.0090(13) 0.0054(13) -0.0028(11) 0.0010(11) -0.0010(11)
C7 0.0108(15) 0.0136(15) 0.0124(14) 0.0013(12) 0.0035(12) -0.0027(12)
C3 0.0198(18) 0.0130(14) 0.0182(16) 0.0022(14) 0.0050(13) 0.0003(13)
C8 0.0097(15) 0.0140(15) 0.0105(14) -0.0036(12) 0.0024(11) 0.0014(12)
C13 0.0096(15) 0.0151(15) 0.0150(14) -0.0075(13) 0.0011(11) -0.0040(12)
C2 0.0135(16) 0.0141(15) 0.0179(15) -0.0001(13) 0.0000(12) -0.0033(12)

loop_
_atom_type_symbol
_atom_type_description
_atom_type_scat_dispersion_real
_atom_type_scat_dispersion_imag
_atom_type_scat_source
C C 0.0033 0.0016 'International Tables Vol C Tables 4.2.6.8 and 6.1.1.4'
H H 0.0000 0.0000 'International Tables Vol C Tables 4.2.6.8 and 6.1.1.4'
Br Br -0.2901 2.4595 'International Tables Vol C Tables 4.2.6.8 and 6.1.1.4'
N N 0.0061 0.0033 'International Tables Vol C Tables 4.2.6.8 and 6.1.1.4'
Na Na 0.0362 0.0249 'International Tables Vol C Tables 4.2.6.8 and 6.1.1.4'
O O 0.0106 0.0060 'International Tables Vol C Tables 4.2.6.8 and 6.1.1.4'
S S 0.1246 0.1234 'International Tables Vol C Tables 4.2.6.8 and 6.1.1.4'

loop_
_geom_angle_atom_site_label_1
_geom_angle_atom_site_label_2
_geom_angle_atom_site_label_3
_geom_angle
_geom_angle_site_symmetry_1
_geom_angle_site_symmetry_3
Na1 S1 Na1 87.24(3) 3_666 2_655
O2 S1 Na1 132.68(9) . 2_655
O2 S1 Na1 54.42(8) . 3_666
O2 S1 O4 111.24(12) . .
O2 S1 C10 107.25(12) . .
O4 S1 Na1 42.41(8) . 2_655
O4 S1 Na1 56.84(8) . 3_666
O4 S1 C10 105.90(12) . .
O3 S1 Na1 131.89(9) . 3_666
O3 S1 Na1 69.58(9) . 2_655
O3 S1 O2 113.62(12) . .
O3 S1 O4 111.95(12) . .
O3 S1 C10 106.34(12) . .
C10 S1 Na1 117.14(10) . 2_655
C10 S1 Na1 121.77(9) . 3_666
S1 Na1 S1 87.82(3) 3_666 2_645
S1 Na1 Na1 65.57(4) 2_645 2_645
S1 Na1 Na1 66.54(4) 3_666 2_645
S1 Na1 Na1 111.07(5) 2_645 2_655
S1 Na1 Na1 114.17(5) 3_666 3_665
S1 Na1 Na1 59.65(3) 2_645 3_665
S1 Na1 Na1 65.19(4) 3_666 2_655
Na1 Na1 Na1 75.47(3) 2_655 3_665
Na1 Na1 Na1 131.71(7) 2_655 2_645
Na1 Na1 Na1 125.02(6) 2_645 3_665
O2 Na1 S1 112.20(6) 4_565 3_666
O2 Na1 S1 27.77(4) 3_666 3_666
O2 Na1 S1 83.35(5) 3_666 2_645
O2 Na1 S1 83.72(6) 4_565 2_645
O2 Na1 Na1 89.65(6) 3_666 2_645
O2 Na1 Na1 48.93(5) 4_565 2_645
O2 Na1 Na1 117.89(7) 4_565 3_665
O2 Na1 Na1 164.42(8) 4_565 2_655
O2 Na1 Na1 43.99(5) 3_666 2_655
O2 Na1 Na1 88.62(6) 3_666 3_665
O2 Na1 O2 138.16(8) 4_565 3_666
O2 Na1 O4 55.86(6) 3_666 3_666
O2 Na1 O4 135.43(8) 4_565 4_575
O2 Na1 O4 91.95(7) 4_565 2_645
O2 Na1 O4 85.06(7) 4_565 3_666
O4 Na1 S1 91.92(5) 3_666 2_645
O4 Na1 S1 105.66(6) 2_645 3_666
O4 Na1 S1 96.72(6) 4_575 2_645
O4 Na1 S1 112.35(6) 4_575 3_666
O4 Na1 S1 24.16(5) 2_645 2_645
O4 Na1 S1 28.10(5) 3_666 3_666
O4 Na1 Na1 89.41(6) 3_666 2_655
O4 Na1 Na1 138.18(7) 3_666 3_665
O4 Na1 Na1 44.80(5) 3_666 2_645
O4 Na1 Na1 37.22(5) 2_645 3_665
O4 Na1 Na1 37.77(5) 4_575 3_665
O4 Na1 Na1 50.33(5) 4_575 2_655
O4 Na1 Na1 87.99(6) 2_645 2_645
O4 Na1 Na1 103.58(7) 2_645 2_655
O4 Na1 Na1 162.12(8) 4_575 2_645
O4 Na1 O2 92.17(7) 2_645 3_666
O4 Na1 O2 85.60(7) 4_575 3_666
O4 Na1 O4 115.31(8) 2_645 3_666
O4 Na1 O4 139.21(8) 4_575 3_666
O4 Na1 O4 74.99(8) 4_575 2_645
O3 Na1 S1 170.34(7) . 2_645
O3 Na1 S1 82.83(6) . 3_666
O3 Na1 Na1 122.47(7) . 3_665
O3 Na1 Na1 112.31(7) . 2_645
O3 Na1 Na1 62.66(6) . 2_655
O3 Na1 O2 102.01(8) . 4_565
O3 Na1 O2 87.25(7) . 3_666
O3 Na1 O4 159.67(8) . 2_645
O3 Na1 O4 84.71(7) . 4_575
O3 Na1 O4 80.94(7) . 3_666
S1 O2 Na1 97.80(10) . 3_666
S1 O2 Na1 132.05(11) . 4_566
Na1 O2 Na1 87.08(6) 4_566 3_666
S1 O4 Na1 113.43(11) . 2_655
S1 O4 Na1 133.54(12) . 4_576
S1 O4 Na1 95.06(10) . 3_666
Na1 O4 Na1 84.87(6) 4_576 3_666
Na1 O4 Na1 105.00(8) 4_576 2_655
Na1 O4 Na1 122.74(9) 2_655 3_666
S1 O3 Na1 144.80(12) . .
C7 N1 C8 121.2(2) . .
C6 C5 Br1 119.4(2) . .
C6 C5 C4 120.8(3) . .
C4 C5 Br1 119.6(2) . .
C5 C6 C1 120.4(3) . .
C10 C9 C8 119.8(3) . .
C12 C11 C10 119.0(3) . .
C11 C12 C13 120.7(3) . .
C6 C1 C7 120.1(3) . .
C6 C1 C2 118.4(3) . .
C2 C1 C7 121.5(3) . .
C3 C4 C5 119.6(3) . .
C9 C10 S1 119.4(2) . .
C9 C10 C11 120.9(3) . .
C11 C10 S1 119.5(2) . .
N1 C7 C1 121.6(3) . .
C4 C3 C2 120.5(3) . .
C9 C8 N1 118.2(3) . .
C9 C8 C13 119.5(3) . .
C13 C8 N1 122.2(3) . .
C12 C13 C8 120.1(3) . .
O1 C2 C1 121.1(3) . .
O1 C2 C3 118.7(3) . .
C3 C2 C1 120.3(3) . .

loop_
_geom_bond_atom_site_label_1
_geom_bond_atom_site_label_2
_geom_bond_distance
_geom_bond_site_symmetry_2
Br1 C5 1.895(3) .
S1 Na1 3.2869(13) 2_655
S1 Na1 3.1010(13) 3_666
S1 O2 1.4586(19) .
S1 O4 1.466(2) .
S1 O3 1.4478(19) .
S1 C10 1.769(3) .
Na1 Na1 3.3724(9) 2_645
Na1 Na1 3.810(2) 3_665
Na1 Na1 3.3724(9) 2_655
Na1 O2 2.546(2) 3_666
Na1 O2 2.345(2) 4_565
Na1 O4 2.416(2) 2_645
Na1 O4 2.386(2) 4_575
Na1 O4 2.606(2) 3_666
Na1 O3 2.326(2) .
O1 C2 1.354(4) .
N1 C7 1.282(4) .
N1 C8 1.417(4) .
C5 C6 1.369(4) .
C5 C4 1.395(4) .
C6 C1 1.404(4) .
C9 C10 1.382(4) .
C9 C8 1.393(4) .
C11 C12 1.382(4) .
C11 C10 1.394(4) .
C12 C13 1.387(4) .
C1 C7 1.449(4) .
C1 C2 1.408(4) .
C4 C3 1.373(4) .
C3 C2 1.387(4) .
C8 C13 1.395(4) .
